data_2018260
loop_
_publ_author_name
'Suarez, Sebastian A.'
'Foi, Ana'
'Eady, Shawn'
'Larsen, Anna'
'Doctorovich, Fabio'

_publ_section_title
;
 <i>N</i>-Butylpyridinium undecachlorocarbadodecaborate and comparison
 with similar compounds
;
_journal_coeditor_code SF3157
_journal_issue 10
_journal_name_full 'Acta Crystallographica Section C'
_journal_page_first o417
_journal_page_last o420
_journal_paper_doi 10.1107/S0108270111035165
_journal_volume 67
_journal_year 2011
_chemical_formula_iupac 'C9 H14 N + , C H B11 Cl11 -'
_chemical_formula_moiety 'C9 H14 N +, C H B11 Cl11 -'
_chemical_formula_sum 'C10 H15 B11 Cl11 N'
_chemical_formula_weight 657.22
_chemical_name_systematic '<i>N</i>-Butylpyridinium undecachlorocarbadodecaborate'
_space_group_IT_number 15
_symmetry_cell_setting monoclinic
_symmetry_space_group_name_Hall '-C 2yc'
_symmetry_space_group_name_H-M 'C 1 2/c 1'
_atom_sites_solution_hydrogens geom
_atom_sites_solution_primary direct
_atom_sites_solution_secondary difmap
_audit_creation_method 'WinGX routine CIF_UPDATE'
_cell_angle_alpha 90
_cell_angle_beta 111.100(12)
_cell_angle_gamma 90
_cell_formula_units_Z 8
_cell_length_a 32.929(3)
_cell_length_b 10.2492(6)
_cell_length_c 17.6340(19)
_cell_measurement_reflns_used 3175
_cell_measurement_temperature 298(2)
_cell_measurement_theta_max 73.7884
_cell_measurement_theta_min 2.6836
_cell_volume 5552.4(10)
_computing_cell_refinement 'CrysAlis PRO (Oxford Diffraction, 2009)'
_computing_data_collection 'CrysAlis PRO (Oxford Diffraction, 2009)'
_computing_data_reduction 'CrysAlis PRO (Oxford Diffraction, 2009)'
_computing_molecular_graphics 'Please provide details'
_computing_publication_material 'Please provide details'
_computing_structure_refinement 'SHELXL97 (Sheldrick, 2008)'
_computing_structure_solution 'SHELXS86 (Sheldrick, 2008)'
_diffrn_ambient_temperature 298(2)
_diffrn_measured_fraction_theta_full 0.991
_diffrn_measured_fraction_theta_max 0.991
_diffrn_measurement_device_type 'Oxford Gemini E CCD area-detector'
_diffrn_measurement_method '\w scans, thick slices'
_diffrn_radiation_monochromator graphite
_diffrn_radiation_type MoK\a
_diffrn_radiation_wavelength 0.71073
_diffrn_reflns_av_R_equivalents 0.0663
_diffrn_reflns_limit_h_max 40
_diffrn_reflns_limit_h_min -39
_diffrn_reflns_limit_k_max 11
_diffrn_reflns_limit_k_min -12
_diffrn_reflns_limit_l_max 20
_diffrn_reflns_limit_l_min -21
_diffrn_reflns_number 14744
_diffrn_reflns_theta_full 26.3
_diffrn_reflns_theta_max 26.3
_diffrn_reflns_theta_min 2.09
_exptl_absorpt_coefficient_mu 1.106
_exptl_absorpt_correction_T_max 1.00000
_exptl_absorpt_correction_T_min 0.20287
_exptl_absorpt_correction_type multi-scan
_exptl_absorpt_process_details '(CrysAlis PRO; Oxford Diffraction, 2009)'
_exptl_crystal_colour colourless
_exptl_crystal_density_diffrn 1.575
_exptl_crystal_density_method 'not measured'
_exptl_crystal_description prism
_exptl_crystal_F_000 2592
_exptl_crystal_size_max 0.1
_exptl_crystal_size_mid 0.1
_exptl_crystal_size_min 0.05
_refine_diff_density_max 0.894
_refine_diff_density_min -0.464
_refine_ls_extinction_method none
_refine_ls_goodness_of_fit_ref 1.053
_refine_ls_hydrogen_treatment mixed
_refine_ls_matrix_type full
_refine_ls_number_parameters 302
_refine_ls_number_reflns 5577
_refine_ls_number_restraints 0
_refine_ls_restrained_S_all 1.053
_refine_ls_R_factor_all 0.1042
_refine_ls_R_factor_gt 0.0712
_refine_ls_shift/su_max 0
_refine_ls_shift/su_mean 0
_refine_ls_structure_factor_coef Fsqd
_refine_ls_weighting_details 'calc w = 1/[\s^2^(Fo^2^)+(0.1378P)^2^+0.0000P] where P=(Fo^2^+2Fc^2^)/3'
_refine_ls_weighting_scheme calc
_refine_ls_wR_factor_ref 0.2328
_reflns_number_gt 3411
_reflns_number_total 5577
_reflns_threshold_expression I>2\s(I)
_cod_data_source_file sf3157.cif
_cod_data_source_block I
_cod_original_cell_volume 5552.4(9)
_cod_original_sg_symbol_H-M 'C 2/c'
_cod_original_formula_sum 'C10 H15 B11 Cl11 N1'
_cod_database_code 2018260
_cod_database_fobs_code 2018260

loop_
_symmetry_equiv_pos_as_xyz
'x, y, z'
'-x, y, -z+1/2'
'x+1/2, y+1/2, z'
'-x+1/2, y+1/2, -z+1/2'
'-x, -y, -z'
'x, -y, z-1/2'
'-x+1/2, -y+1/2, -z'
'x+1/2, -y+1/2, z-1/2'

loop_
_atom_site_type_symbol
_atom_site_label
_atom_site_fract_x
_atom_site_fract_y
_atom_site_fract_z
_atom_site_U_iso_or_equiv
_atom_site_adp_type
_atom_site_calc_flag
_atom_site_refinement_flags
_atom_site_occupancy
C C1 0.5010(3) -0.0328(12) 0.1347(9) 0.181(6) Uani d . 1
H H1A 0.5274 0.0163 0.1584 0.272 Uiso calc R 1
H H1B 0.4979 -0.0587 0.0806 0.272 Uiso calc R 1
H H1C 0.5022 -0.1089 0.1671 0.272 Uiso calc R 1
C C2 0.4653(2) 0.0449(11) 0.1320(6) 0.134(4) Uani d . 1
H H2A 0.4656 0.1226 0.1008 0.16 Uiso calc R 1
H H2B 0.4699 0.0727 0.187 0.16 Uiso calc R 1
C C3 0.4202(2) -0.0153(8) 0.0965(6) 0.100(3) Uani d . 1
H H3A 0.4162 -0.0543 0.0442 0.12 Uiso calc R 1
H H3B 0.4172 -0.0835 0.1323 0.12 Uiso calc R 1
C C4 0.3865(2) 0.0862(7) 0.0865(5) 0.086(2) Uani d . 1
H H4A 0.3903 0.1548 0.0517 0.103 Uiso calc R 1
H H4B 0.3909 0.1244 0.1392 0.103 Uiso calc R 1
C C5 0.3231(2) 0.0145(7) -0.0272(4) 0.0754(17) Uani d . 1
H H5 0.3392 0.0292 -0.0602 0.091 Uiso calc R 1
C C6 0.2812(2) -0.0283(9) -0.0617(5) 0.096(2) Uani d . 1
H H6 0.2687 -0.0422 -0.1174 0.115 Uiso calc R 1
C C7 0.2586(2) -0.0501(9) -0.0125(6) 0.101(3) Uani d . 1
H H7 0.2298 -0.0776 -0.0348 0.121 Uiso calc R 1
C C8 0.2771(3) -0.0327(10) 0.0677(6) 0.109(3) Uani d . 1
H H8 0.2617 -0.0516 0.1015 0.13 Uiso calc R 1
C C9 0.3196(3) 0.0140(9) 0.1002(5) 0.098(3) Uani d . 1
H H9 0.3326 0.0297 0.1557 0.118 Uiso calc R 1
Cl Cl3 0.43277(5) 0.58675(17) 0.54893(9) 0.0716(4) Uani d . 1
N N1 0.34133(15) 0.0358(5) 0.0512(3) 0.0644(12) Uani d . 1
H H10 0.4638(17) 0.569(5) 0.404(3) 0.052(14) Uiso d . 1
C C10 0.43280(16) 0.5290(5) 0.3798(3) 0.0534(12) Uani d . 1
B B1 0.41794(17) 0.4012(6) 0.3124(3) 0.0502(12) Uani d . 1
B B2 0.42074(18) 0.3834(6) 0.4156(4) 0.0517(13) Uani d . 1
B B3 0.40600(19) 0.5351(6) 0.4474(4) 0.0531(13) Uani d . 1
B B4 0.39416(19) 0.6480(6) 0.3647(4) 0.0542(13) Uani d . 1
B B5 0.40189(19) 0.5645(6) 0.2810(4) 0.0535(13) Uani d . 1
B B6 0.36338(18) 0.4362(6) 0.2501(4) 0.0498(12) Uani d . 1
B B7 0.37492(19) 0.3216(6) 0.3323(3) 0.0502(12) Uani d . 1
B B8 0.36706(18) 0.4063(6) 0.4161(3) 0.0496(12) Uani d . 1
B B9 0.35124(19) 0.5692(6) 0.3854(4) 0.0546(13) Uani d . 1
B B10 0.34912(19) 0.5900(6) 0.2824(4) 0.0561(14) Uani d . 1
B B11 0.33177(18) 0.4405(6) 0.3139(4) 0.0523(13) Uani d . 1
Cl Cl1 0.45606(5) 0.32163(17) 0.27953(10) 0.0723(4) Uani d . 1
Cl Cl2 0.46167(5) 0.28691(17) 0.48432(9) 0.0740(4) Uani d . 1
Cl Cl4 0.40854(6) 0.81386(15) 0.38382(11) 0.0779(5) Uani d . 1
Cl Cl5 0.42476(6) 0.64856(18) 0.21881(10) 0.0784(5) Uani d . 1
Cl Cl6 0.34122(5) 0.38479(17) 0.14697(8) 0.0684(4) Uani d . 1
Cl Cl7 0.36624(6) 0.15153(13) 0.31846(10) 0.0701(4) Uani d . 1
Cl Cl8 0.34953(6) 0.32532(16) 0.48795(9) 0.0704(4) Uani d . 1
Cl Cl9 0.31609(5) 0.65982(16) 0.42309(11) 0.0743(5) Uani d . 1
Cl Cl10 0.31215(5) 0.69968(17) 0.21428(10) 0.0790(5) Uani d . 1
Cl Cl11 0.27670(4) 0.38934(18) 0.27786(10) 0.0750(5) Uani d . 1

loop_
_atom_site_aniso_label
_atom_site_aniso_U_11
_atom_site_aniso_U_22
_atom_site_aniso_U_33
_atom_site_aniso_U_12
_atom_site_aniso_U_13
_atom_site_aniso_U_23
C1 0.088(6) 0.172(12) 0.271(15) -0.001(7) 0.048(9) -0.124(11)
C2 0.060(4) 0.159(10) 0.151(9) 0.001(5) 0.001(5) -0.065(8)
C3 0.060(4) 0.092(5) 0.136(7) 0.003(4) 0.020(4) -0.029(5)
C4 0.069(4) 0.069(4) 0.116(6) -0.011(3) 0.026(4) -0.014(4)
C5 0.072(4) 0.078(4) 0.078(4) 0.005(3) 0.029(3) 0.005(4)
C6 0.065(4) 0.116(6) 0.089(5) -0.001(4) 0.006(4) 0.012(5)
C7 0.054(4) 0.121(7) 0.125(6) 0.012(4) 0.029(4) 0.046(6)
C8 0.076(5) 0.153(9) 0.120(7) 0.013(5) 0.063(5) 0.036(6)
C9 0.089(5) 0.130(8) 0.087(5) 0.009(5) 0.045(4) 0.008(5)
Cl3 0.0741(9) 0.0783(10) 0.0587(7) -0.0131(8) 0.0194(7) -0.0158(7)
N1 0.054(2) 0.059(3) 0.080(3) 0.001(2) 0.025(2) -0.003(2)
C10 0.041(2) 0.058(3) 0.061(3) -0.003(2) 0.017(2) 0.001(2)
B1 0.043(3) 0.057(3) 0.056(3) 0.007(2) 0.025(2) 0.005(3)
B2 0.049(3) 0.057(3) 0.055(3) 0.002(2) 0.025(3) 0.000(3)
B3 0.048(3) 0.052(3) 0.067(3) -0.006(2) 0.029(3) 0.000(3)
B4 0.049(3) 0.051(3) 0.064(3) 0.004(2) 0.024(3) 0.001(3)
B5 0.047(3) 0.057(3) 0.060(3) 0.005(2) 0.024(3) 0.011(3)
B6 0.044(3) 0.051(3) 0.056(3) 0.004(2) 0.020(2) 0.004(3)
B7 0.049(3) 0.054(3) 0.051(3) 0.001(2) 0.021(2) 0.002(2)
B8 0.044(3) 0.053(3) 0.051(3) -0.004(2) 0.017(2) -0.003(2)
B9 0.047(3) 0.055(3) 0.069(4) -0.002(2) 0.031(3) -0.007(3)
B10 0.050(3) 0.054(3) 0.068(4) 0.005(3) 0.025(3) 0.004(3)
B11 0.046(3) 0.052(3) 0.060(3) 0.000(2) 0.020(3) -0.007(3)
Cl1 0.0621(8) 0.0850(10) 0.0819(9) 0.0234(7) 0.0404(8) 0.0018(8)
Cl2 0.0667(8) 0.0750(10) 0.0712(9) 0.0158(7) 0.0140(7) 0.0199(8)
Cl4 0.0908(11) 0.0476(7) 0.1025(12) -0.0145(7) 0.0435(10) -0.0073(8)
Cl5 0.0870(11) 0.0811(10) 0.0811(10) -0.0066(8) 0.0472(9) 0.0212(8)
Cl6 0.0724(9) 0.0780(10) 0.0517(7) 0.0070(7) 0.0187(6) -0.0059(7)
Cl7 0.0954(11) 0.0433(6) 0.0771(9) -0.0041(7) 0.0377(9) -0.0062(6)
Cl8 0.0846(10) 0.0706(9) 0.0716(9) -0.0153(7) 0.0468(8) 0.0013(7)
Cl9 0.0665(8) 0.0718(9) 0.0992(11) 0.0036(7) 0.0476(9) -0.0206(8)
Cl10 0.0681(9) 0.0713(9) 0.0871(11) 0.0252(8) 0.0152(8) 0.0167(8)
Cl11 0.0448(6) 0.0940(11) 0.0870(10) -0.0164(7) 0.0247(7) -0.0150(9)

loop_
_atom_type_symbol
_atom_type_description
_atom_type_scat_dispersion_real
_atom_type_scat_dispersion_imag
_atom_type_scat_source
C C 0.003 0.002 'International Tables Vol C Tables 4.2.6.8 and 6.1.1.4'
H H 0 0 'International Tables Vol C Tables 4.2.6.8 and 6.1.1.4'
B B 0.001 0.001 'International Tables Vol C Tables 4.2.6.8 and 6.1.1.4'
Cl Cl 0.1484 0.1585 'International Tables Vol C Tables 4.2.6.8 and 6.1.1.4'
N N 0.006 0.003 'International Tables Vol C Tables 4.2.6.8 and 6.1.1.4'

loop_
_geom_angle_atom_site_label_1
_geom_angle_atom_site_label_2
_geom_angle_atom_site_label_3
_geom_angle
C2 C1 H1A 109.5
C2 C1 H1B 109.5
H1A C1 H1B 109.5
C2 C1 H1C 109.5
H1A C1 H1C 109.5
H1B C1 H1C 109.5
C1 C2 C3 117.8(9)
C1 C2 H2A 107.9
C3 C2 H2A 107.9
C1 C2 H2B 107.9
C3 C2 H2B 107.9
H2A C2 H2B 107.2
C4 C3 C2 110.0(7)
C4 C3 H3A 109.7
C2 C3 H3A 109.7
C4 C3 H3B 109.7
C2 C3 H3B 109.7
H3A C3 H3B 108.2
C3 C4 N1 113.5(6)
C3 C4 H4A 108.9
N1 C4 H4A 108.9
C3 C4 H4B 108.9
N1 C4 H4B 108.9
H4A C4 H4B 107.7
N1 C5 C6 122.0(7)
N1 C5 H5 119
C6 C5 H5 119
C7 C6 C5 118.0(8)
C7 C6 H6 121
C5 C6 H6 121
C8 C7 C6 120.8(7)
C8 C7 H7 119.6
C6 C7 H7 119.6
C7 C8 C9 119.3(7)
C7 C8 H8 120.4
C9 C8 H8 120.4
N1 C9 C8 119.2(8)
N1 C9 H9 120.4
C8 C9 H9 120.4
C5 N1 C9 120.6(6)
C5 N1 C4 120.7(6)
C9 N1 C4 118.7(6)
B5 C10 B4 63.5(3)
B5 C10 B1 62.7(3)
B4 C10 B1 115.1(4)
B5 C10 B3 115.6(4)
B4 C10 B3 62.9(3)
B1 C10 B3 114.7(4)
B5 C10 B2 115.2(4)
B4 C10 B2 114.7(4)
B1 C10 B2 63.0(3)
B3 C10 B2 62.3(3)
B5 C10 H10 118(3)
B4 C10 H10 111(3)
B1 C10 H10 125(3)
B3 C10 H10 112(3)
B2 C10 H10 121(3)
C10 B1 Cl1 121.5(4)
C10 B1 B6 104.3(4)
Cl1 B1 B6 125.0(4)
C10 B1 B7 105.2(4)
Cl1 B1 B7 124.5(4)
B6 B1 B7 60.8(3)
C10 B1 B5 58.5(3)
Cl1 B1 B5 119.9(4)
B6 B1 B5 59.8(3)
B7 B1 B5 108.9(4)
C10 B1 B2 58.6(3)
Cl1 B1 B2 120.2(4)
B6 B1 B2 108.6(4)
B7 B1 B2 60.5(3)
B5 B1 B2 108.1(4)
C10 B2 Cl2 121.3(4)
C10 B2 B3 58.9(3)
Cl2 B2 B3 120.2(4)
C10 B2 B8 104.3(4)
Cl2 B2 B8 125.8(4)
B3 B2 B8 60.0(3)
C10 B2 B1 58.4(3)
Cl2 B2 B1 120.2(4)
B3 B2 B1 108.1(4)
B8 B2 B1 107.6(4)
C10 B2 B7 104.1(4)
Cl2 B2 B7 125.0(4)
B3 B2 B7 108.8(4)
B8 B2 B7 60.7(3)
B1 B2 B7 59.2(3)
C10 B3 Cl3 121.3(4)
C10 B3 B9 104.0(4)
Cl3 B3 B9 126.2(4)
C10 B3 B2 58.9(3)
Cl3 B3 B2 119.2(4)
B9 B3 B2 108.1(4)
C10 B3 B8 104.5(4)
Cl3 B3 B8 125.1(4)
B9 B3 B8 59.8(3)
B2 B3 B8 60.2(3)
C10 B3 B4 58.4(3)
Cl3 B3 B4 121.0(4)
B9 B3 B4 59.7(3)
B2 B3 B4 108.2(4)
B8 B3 B4 107.8(4)
C10 B4 B10 104.2(4)
C10 B4 Cl4 121.5(4)
B10 B4 Cl4 124.8(4)
C10 B4 B9 104.2(4)
B10 B4 B9 61.4(4)
Cl4 B4 B9 125.3(4)
C10 B4 B3 58.8(3)
B10 B4 B3 109.0(4)
Cl4 B4 B3 120.1(4)
B9 B4 B3 59.7(3)
C10 B4 B5 58.2(3)
B10 B4 B5 59.4(3)
Cl4 B4 B5 120.4(4)
B9 B4 B5 108.1(4)
B3 B4 B5 107.9(4)
C10 B5 Cl5 120.5(4)
C10 B5 B10 104.2(4)
Cl5 B5 B10 125.4(4)
C10 B5 B6 104.6(4)
Cl5 B5 B6 126.2(4)
B10 B5 B6 61.0(3)
C10 B5 B1 58.8(3)
Cl5 B5 B1 120.5(4)
B10 B5 B1 108.5(4)
B6 B5 B1 59.8(3)
C10 B5 B4 58.3(3)
Cl5 B5 B4 119.7(4)
B10 B5 B4 59.2(3)
B6 B5 B4 107.9(4)
B1 B5 B4 107.7(4)
B5 B6 B1 60.4(3)
B5 B6 Cl6 121.2(4)
B1 B6 Cl6 121.7(4)
B5 B6 B11 107.7(4)
B1 B6 B11 107.8(4)
Cl6 B6 B11 122.3(4)
B5 B6 B10 59.4(3)
B1 B6 B10 107.7(4)
Cl6 B6 B10 121.7(4)
B11 B6 B10 60.1(3)
B5 B6 B7 108.5(4)
B1 B6 B7 59.7(3)
Cl6 B6 B7 121.4(4)
B11 B6 B7 60.7(3)
B10 B6 B7 108.8(4)
Cl7 B7 B1 121.7(4)
Cl7 B7 B6 123.8(4)
B1 B7 B6 59.5(3)
Cl7 B7 B2 120.4(4)
B1 B7 B2 60.3(3)
B6 B7 B2 107.4(4)
Cl7 B7 B11 124.1(4)
B1 B7 B11 106.6(4)
B6 B7 B11 59.4(3)
B2 B7 B11 106.4(4)
Cl7 B7 B8 121.5(4)
B1 B7 B8 107.4(4)
B6 B7 B8 107.1(4)
B2 B7 B8 59.3(3)
B11 B7 B8 59.3(3)
B9 B8 Cl8 121.5(4)
B9 B8 B3 59.8(3)
Cl8 B8 B3 120.5(4)
B9 B8 B2 107.7(4)
Cl8 B8 B2 121.3(4)
B3 B8 B2 59.8(3)
B9 B8 B11 59.8(3)
Cl8 B8 B11 123.3(4)
B3 B8 B11 107.4(4)
B2 B8 B11 107.7(4)
B9 B8 B7 108.3(4)
Cl8 B8 B7 122.4(4)
B3 B8 B7 108.0(4)
B2 B8 B7 60.0(3)
B11 B8 B7 60.3(3)
B8 B9 B3 60.3(3)
B8 B9 B4 108.8(4)
B3 B9 B4 60.6(3)
B8 B9 B11 60.6(3)
B3 B9 B11 108.5(4)
B4 B9 B11 107.6(4)
B8 B9 Cl9 122.2(4)
B3 B9 Cl9 121.6(4)
B4 B9 Cl9 120.7(4)
B11 B9 Cl9 122.2(4)
B8 B9 B10 108.6(4)
B3 B9 B10 107.8(4)
B4 B9 B10 59.0(3)
B11 B9 B10 60.0(4)
Cl9 B9 B10 121.1(4)
B4 B10 B5 61.4(3)
B4 B10 Cl10 120.9(4)
B5 B10 Cl10 121.6(4)
B4 B10 B11 107.5(4)
B5 B10 B11 107.6(4)
Cl10 B10 B11 122.3(4)
B4 B10 B6 108.6(4)
B5 B10 B6 59.7(3)
Cl10 B10 B6 122.5(4)
B11 B10 B6 59.7(3)
B4 B10 B9 59.7(3)
B5 B10 B9 108.4(4)
Cl10 B10 B9 121.7(4)
B11 B10 B9 59.2(3)
B6 B10 B9 107.2(4)
Cl11 B11 B9 122.4(4)
Cl11 B11 B6 121.3(4)
B9 B11 B6 108.8(4)
Cl11 B11 B8 120.8(4)
B9 B11 B8 59.6(3)
B6 B11 B8 108.3(4)
Cl11 B11 B10 122.8(4)
B9 B11 B10 60.8(4)
B6 B11 B10 60.2(3)
B8 B11 B10 108.4(4)
Cl11 B11 B7 120.1(4)
B9 B11 B7 108.2(4)
B6 B11 B7 59.9(3)
B8 B11 B7 60.4(3)
B10 B11 B7 108.3(4)

loop_
_geom_bond_atom_site_label_1
_geom_bond_atom_site_label_2
_geom_bond_distance
C1 C2 1.406(12)
C1 H1A 0.96
C1 H1B 0.96
C1 H1C 0.96
C2 C3 1.521(10)
C2 H2A 0.97
C2 H2B 0.97
C3 C4 1.484(10)
C3 H3A 0.97
C3 H3B 0.97
C4 N1 1.484(7)
C4 H4A 0.97
C4 H4B 0.97
C5 N1 1.312(8)
C5 C6 1.363(10)
C5 H5 0.93
C6 C7 1.349(11)
C6 H6 0.93
C7 C8 1.335(12)
C7 H7 0.93
C8 C9 1.394(12)
C8 H8 0.93
C9 N1 1.323(8)
C9 H9 0.93
Cl3 B3 1.768(7)
C10 B5 1.712(8)
C10 B4 1.713(8)
C10 B1 1.717(8)
C10 B3 1.720(7)
C10 B2 1.721(8)
C10 H10 1.04(5)
B1 Cl1 1.761(5)
B1 B6 1.773(8)
B1 B7 1.776(8)
B1 B5 1.783(8)
B1 B2 1.797(8)
B2 Cl2 1.758(6)
B2 B3 1.779(9)
B2 B8 1.787(8)
B2 B7 1.799(8)
B3 B9 1.775(8)
B3 B8 1.784(8)
B3 B4 1.790(9)
B4 B10 1.764(9)
B4 Cl4 1.764(6)
B4 B9 1.776(8)
B4 B5 1.802(9)
B5 Cl5 1.762(6)
B5 B10 1.766(8)
B5 B6 1.771(9)
B6 Cl6 1.779(6)
B6 B11 1.787(8)
B6 B10 1.795(9)
B6 B7 1.797(8)
B7 Cl7 1.769(6)
B7 B11 1.810(8)
B7 B8 1.811(8)
B8 B9 1.775(9)
B8 Cl8 1.776(6)
B8 B11 1.793(8)
B9 B11 1.778(8)
B9 Cl9 1.788(6)
B9 B10 1.806(9)
B10 Cl10 1.771(6)
B10 B11 1.793(9)
B11 Cl11 1.771(6)

loop_
_geom_torsion_atom_site_label_1
_geom_torsion_atom_site_label_2
_geom_torsion_atom_site_label_3
_geom_torsion_atom_site_label_4
_geom_torsion
C1 C2 C3 C4 -171.0(12)
C2 C3 C4 N1 179.3(8)
N1 C5 C6 C7 -0.6(12)
C5 C6 C7 C8 -1.4(14)
C6 C7 C8 C9 2.8(15)
C7 C8 C9 N1 -2.3(14)
C6 C5 N1 C9 1.1(11)
C6 C5 N1 C4 -178.2(7)
C8 C9 N1 C5 0.4(12)
C8 C9 N1 C4 179.7(8)
C3 C4 N1 C5 -78.6(9)
C3 C4 N1 C9 102.1(9)
B5 C10 B1 Cl1 108.1(5)
B4 C10 B1 Cl1 145.2(4)
B3 C10 B1 Cl1 -144.5(4)
B2 C10 B1 Cl1 -108.5(5)
B5 C10 B1 B6 -40.0(4)
B4 C10 B1 B6 -2.9(5)
B3 C10 B1 B6 67.3(5)
B2 C10 B1 B6 103.3(4)
B5 C10 B1 B7 -103.2(4)
B4 C10 B1 B7 -66.1(5)
B3 C10 B1 B7 4.1(5)
B2 C10 B1 B7 40.1(4)
B4 C10 B1 B5 37.1(4)
B3 C10 B1 B5 107.3(5)
B2 C10 B1 B5 143.3(4)
B5 C10 B1 B2 -143.3(4)
B4 C10 B1 B2 -106.2(5)
B3 C10 B1 B2 -36.0(4)
B5 C10 B2 Cl2 144.3(4)
B4 C10 B2 Cl2 -144.7(4)
B1 C10 B2 Cl2 108.4(4)
B3 C10 B2 Cl2 -108.7(5)
B5 C10 B2 B3 -107.0(5)
B4 C10 B2 B3 -36.0(4)
B1 C10 B2 B3 -142.9(4)
B5 C10 B2 B8 -66.2(5)
B4 C10 B2 B8 4.8(6)
B1 C10 B2 B8 -102.1(4)
B3 C10 B2 B8 40.8(4)
B5 C10 B2 B1 35.9(4)
B4 C10 B2 B1 106.9(5)
B3 C10 B2 B1 142.9(4)
B5 C10 B2 B7 -3.4(5)
B4 C10 B2 B7 67.6(5)
B1 C10 B2 B7 -39.3(3)
B3 C10 B2 B7 103.6(4)
Cl1 B1 B2 C10 110.6(5)
B6 B1 B2 C10 -95.7(4)
B7 B1 B2 C10 -134.4(4)
B5 B1 B2 C10 -32.4(4)
C10 B1 B2 Cl2 -110.4(5)
Cl1 B1 B2 Cl2 0.2(7)
B6 B1 B2 Cl2 153.9(4)
B7 B1 B2 Cl2 115.2(5)
B5 B1 B2 Cl2 -142.8(4)
C10 B1 B2 B3 32.9(4)
Cl1 B1 B2 B3 143.5(4)
B6 B1 B2 B3 -62.9(5)
B7 B1 B2 B3 -101.5(4)
B5 B1 B2 B3 0.5(5)
C10 B1 B2 B8 96.3(4)
Cl1 B1 B2 B8 -153.1(4)
B6 B1 B2 B8 0.6(6)
B7 B1 B2 B8 -38.1(4)
B5 B1 B2 B8 63.9(5)
C10 B1 B2 B7 134.4(4)
Cl1 B1 B2 B7 -115.0(5)
B6 B1 B2 B7 38.6(4)
B5 B1 B2 B7 101.9(4)
B5 C10 B3 Cl3 -146.2(4)
B4 C10 B3 Cl3 -109.4(5)
B1 C10 B3 Cl3 143.7(4)
B2 C10 B3 Cl3 107.5(5)
B5 C10 B3 B9 3.5(6)
B4 C10 B3 B9 40.2(4)
B1 C10 B3 B9 -66.6(5)
B2 C10 B3 B9 -102.9(4)
B5 C10 B3 B2 106.4(5)
B4 C10 B3 B2 143.1(4)
B1 C10 B3 B2 36.3(4)
B5 C10 B3 B8 65.4(6)
B4 C10 B3 B8 102.2(5)
B1 C10 B3 B8 -4.7(6)
B2 C10 B3 B8 -41.0(4)
B5 C10 B3 B4 -36.7(4)
B1 C10 B3 B4 -106.8(5)
B2 C10 B3 B4 -143.1(4)
Cl2 B2 B3 C10 110.6(4)
B8 B2 B3 C10 -133.0(4)
B1 B2 B3 C10 -32.7(4)
B7 B2 B3 C10 -95.5(4)
C10 B2 B3 Cl3 -111.0(4)
Cl2 B2 B3 Cl3 -0.4(6)
B8 B2 B3 Cl3 116.0(4)
B1 B2 B3 Cl3 -143.7(4)
B7 B2 B3 Cl3 153.6(4)
C10 B2 B3 B9 95.8(4)
Cl2 B2 B3 B9 -153.7(4)
B8 B2 B3 B9 -37.3(4)
B1 B2 B3 B9 63.0(5)
B7 B2 B3 B9 0.3(5)
C10 B2 B3 B8 133.0(4)
Cl2 B2 B3 B8 -116.4(5)
B1 B2 B3 B8 100.3(4)
B7 B2 B3 B8 37.6(4)
C10 B2 B3 B4 32.5(4)
Cl2 B2 B3 B4 143.1(4)
B8 B2 B3 B4 -100.5(4)
B1 B2 B3 B4 -0.2(5)
B7 B2 B3 B4 -62.9(5)
B5 C10 B4 B10 39.2(4)
B1 C10 B4 B10 2.4(6)
B3 C10 B4 B10 -103.8(4)
B2 C10 B4 B10 -68.0(5)
B5 C10 B4 Cl4 -108.6(5)
B1 C10 B4 Cl4 -145.4(4)
B3 C10 B4 Cl4 108.5(5)
B2 C10 B4 Cl4 144.2(4)
B5 C10 B4 B9 102.7(5)
B1 C10 B4 B9 65.9(5)
B3 C10 B4 B9 -40.3(4)
B2 C10 B4 B9 -4.5(6)
B5 C10 B4 B3 142.9(4)
B1 C10 B4 B3 106.2(5)
B2 C10 B4 B3 35.8(4)
B1 C10 B4 B5 -36.8(4)
B3 C10 B4 B5 -142.9(4)
B2 C10 B4 B5 -107.2(5)
Cl3 B3 B4 C10 110.0(4)
B9 B3 B4 C10 -133.5(4)
B2 B3 B4 C10 -32.7(4)
B8 B3 B4 C10 -96.4(4)
C10 B3 B4 B10 95.5(5)
Cl3 B3 B4 B10 -154.5(4)
B9 B3 B4 B10 -38.0(4)
B2 B3 B4 B10 62.7(5)
B8 B3 B4 B10 -0.9(5)
C10 B3 B4 Cl4 -110.8(5)
Cl3 B3 B4 Cl4 -0.8(6)
B9 B3 B4 Cl4 115.7(5)
B2 B3 B4 Cl4 -143.6(4)
B8 B3 B4 Cl4 152.8(4)
C10 B3 B4 B9 133.5(4)
Cl3 B3 B4 B9 -116.5(5)
B2 B3 B4 B9 100.7(4)
B8 B3 B4 B9 37.1(4)
C10 B3 B4 B5 32.6(4)
Cl3 B3 B4 B5 142.6(4)
B9 B3 B4 B5 -100.9(5)
B2 B3 B4 B5 -0.2(5)
B8 B3 B4 B5 -63.8(5)
B4 C10 B5 Cl5 108.2(5)
B1 C10 B5 Cl5 -109.4(5)
B3 C10 B5 Cl5 144.7(4)
B2 C10 B5 Cl5 -145.5(4)
B4 C10 B5 B10 -39.1(4)
B1 C10 B5 B10 103.3(4)
B3 C10 B5 B10 -2.6(6)
B2 C10 B5 B10 67.2(5)
B4 C10 B5 B6 -102.3(4)
B1 C10 B5 B6 40.1(4)
B3 C10 B5 B6 -65.8(5)
B2 C10 B5 B6 4.1(5)
B4 C10 B5 B1 -142.4(4)
B3 C10 B5 B1 -105.9(5)
B2 C10 B5 B1 -36.1(4)
B1 C10 B5 B4 142.4(4)
B3 C10 B5 B4 36.5(4)
B2 C10 B5 B4 106.3(5)
Cl1 B1 B5 C10 -110.7(4)
B6 B1 B5 C10 133.8(4)
B7 B1 B5 C10 96.6(4)
B2 B1 B5 C10 32.4(4)
C10 B1 B5 Cl5 109.3(5)
Cl1 B1 B5 Cl5 -1.4(7)
B6 B1 B5 Cl5 -116.8(5)
B7 B1 B5 Cl5 -154.1(4)
B2 B1 B5 Cl5 141.8(4)
C10 B1 B5 B10 -95.7(4)
Cl1 B1 B5 B10 153.6(4)
B6 B1 B5 B10 38.2(4)
B7 B1 B5 B10 0.9(6)
B2 B1 B5 B10 -63.2(5)
C10 B1 B5 B6 -133.8(4)
Cl1 B1 B5 B6 115.5(5)
B7 B1 B5 B6 -37.2(4)
B2 B1 B5 B6 -101.4(4)
C10 B1 B5 B4 -33.0(4)
Cl1 B1 B5 B4 -143.7(4)
B6 B1 B5 B4 100.8(4)
B7 B1 B5 B4 63.6(5)
B2 B1 B5 B4 -0.6(5)
B10 B4 B5 C10 -134.6(5)
Cl4 B4 B5 C10 110.5(5)
B9 B4 B5 C10 -95.9(5)
B3 B4 B5 C10 -32.8(4)
C10 B4 B5 Cl5 -109.5(5)
B10 B4 B5 Cl5 115.9(5)
Cl4 B4 B5 Cl5 1.0(6)
B9 B4 B5 Cl5 154.7(4)
B3 B4 B5 Cl5 -142.2(4)
C10 B4 B5 B10 134.6(5)
Cl4 B4 B5 B10 -114.9(5)
B9 B4 B5 B10 38.8(4)
B3 B4 B5 B10 101.9(5)
C10 B4 B5 B6 96.4(4)
B10 B4 B5 B6 -38.2(4)
Cl4 B4 B5 B6 -153.1(4)
B9 B4 B5 B6 0.6(6)
B3 B4 B5 B6 63.6(5)
C10 B4 B5 B1 33.2(4)
B10 B4 B5 B1 -101.4(5)
Cl4 B4 B5 B1 143.7(4)
B9 B4 B5 B1 -62.6(5)
B3 B4 B5 B1 0.5(5)
C10 B5 B6 B1 -39.6(4)
Cl5 B5 B6 B1 107.5(5)
B10 B5 B6 B1 -137.9(4)
B4 B5 B6 B1 -100.5(4)
C10 B5 B6 Cl6 -150.8(4)
Cl5 B5 B6 Cl6 -3.7(7)
B10 B5 B6 Cl6 110.9(5)
B1 B5 B6 Cl6 -111.2(4)
B4 B5 B6 Cl6 148.3(4)
C10 B5 B6 B11 61.2(5)
Cl5 B5 B6 B11 -151.6(4)
B10 B5 B6 B11 -37.1(4)
B1 B5 B6 B11 100.8(4)
B4 B5 B6 B11 0.3(5)
C10 B5 B6 B10 98.3(4)
Cl5 B5 B6 B10 -114.5(5)
B1 B5 B6 B10 137.9(4)
B4 B5 B6 B10 37.5(4)
C10 B5 B6 B7 -3.0(5)
Cl5 B5 B6 B7 144.2(4)
B10 B5 B6 B7 -101.3(4)
B1 B5 B6 B7 36.6(4)
B4 B5 B6 B7 -63.9(5)
C10 B1 B6 B5 39.4(4)
Cl1 B1 B6 B5 -107.3(5)
B7 B1 B6 B5 139.1(4)
B2 B1 B6 B5 100.6(5)
C10 B1 B6 Cl6 149.9(4)
Cl1 B1 B6 Cl6 3.2(7)
B7 B1 B6 Cl6 -110.4(5)
B5 B1 B6 Cl6 110.5(5)
B2 B1 B6 Cl6 -148.9(4)
C10 B1 B6 B11 -61.2(5)
Cl1 B1 B6 B11 152.1(4)
B7 B1 B6 B11 38.4(4)
B5 B1 B6 B11 -100.6(4)
B2 B1 B6 B11 0.0(6)
C10 B1 B6 B10 2.2(5)
Cl1 B1 B6 B10 -144.5(4)
B7 B1 B6 B10 101.8(4)
B5 B1 B6 B10 -37.2(4)
B2 B1 B6 B10 63.4(5)
C10 B1 B6 B7 -99.6(4)
Cl1 B1 B6 B7 113.6(5)
B5 B1 B6 B7 -139.1(4)
B2 B1 B6 B7 -38.5(4)
C10 B1 B7 Cl7 -148.7(4)
Cl1 B1 B7 Cl7 -1.2(7)
B6 B1 B7 Cl7 113.2(5)
B5 B1 B7 Cl7 150.0(4)
B2 B1 B7 Cl7 -109.5(5)
C10 B1 B7 B6 98.1(4)
Cl1 B1 B7 B6 -114.4(5)
B5 B1 B7 B6 36.8(4)
B2 B1 B7 B6 137.4(4)
C10 B1 B7 B2 -39.2(4)
Cl1 B1 B7 B2 108.2(5)
B6 B1 B7 B2 -137.4(4)
B5 B1 B7 B2 -100.6(5)
C10 B1 B7 B11 60.6(5)
Cl1 B1 B7 B11 -152.0(4)
B6 B1 B7 B11 -37.6(4)
B5 B1 B7 B11 -0.8(5)
B2 B1 B7 B11 99.8(4)
C10 B1 B7 B8 -1.8(5)
Cl1 B1 B7 B8 145.7(4)
B6 B1 B7 B8 -99.9(4)
B5 B1 B7 B8 -63.2(5)
B2 B1 B7 B8 37.4(4)
B5 B6 B7 Cl7 -146.8(4)
B1 B6 B7 Cl7 -109.9(5)
Cl6 B6 B7 Cl7 0.9(6)
B11 B6 B7 Cl7 112.9(5)
B10 B6 B7 Cl7 150.2(4)
B5 B6 B7 B1 -36.9(4)
Cl6 B6 B7 B1 110.8(4)
B11 B6 B7 B1 -137.2(4)
B10 B6 B7 B1 -99.9(4)
B5 B6 B7 B2 1.2(5)
B1 B6 B7 B2 38.1(4)
Cl6 B6 B7 B2 148.9(4)
B11 B6 B7 B2 -99.1(4)
B10 B6 B7 B2 -61.9(5)
B5 B6 B7 B11 100.3(4)
B1 B6 B7 B11 137.2(4)
Cl6 B6 B7 B11 -112.0(4)
B10 B6 B7 B11 37.3(4)
B5 B6 B7 B8 63.6(5)
B1 B6 B7 B8 100.5(4)
Cl6 B6 B7 B8 -148.7(4)
B11 B6 B7 B8 -36.7(4)
B10 B6 B7 B8 0.6(5)
C10 B2 B7 Cl7 150.4(4)
Cl2 B2 B7 Cl7 4.3(6)
B3 B2 B7 Cl7 -148.1(4)
B8 B2 B7 Cl7 -110.8(4)
B1 B2 B7 Cl7 111.5(5)
C10 B2 B7 B1 38.9(4)
Cl2 B2 B7 B1 -107.2(5)
B3 B2 B7 B1 100.3(4)
B8 B2 B7 B1 137.6(4)
C10 B2 B7 B6 1.2(5)
Cl2 B2 B7 B6 -144.9(4)
B3 B2 B7 B6 62.6(5)
B8 B2 B7 B6 99.9(4)
B1 B2 B7 B6 -37.7(4)
C10 B2 B7 B11 -61.2(5)
Cl2 B2 B7 B11 152.7(4)
B3 B2 B7 B11 0.3(5)
B8 B2 B7 B11 37.5(4)
B1 B2 B7 B11 -100.1(4)
C10 B2 B7 B8 -98.7(4)
Cl2 B2 B7 B8 115.1(5)
B3 B2 B7 B8 -37.3(4)
B1 B2 B7 B8 -137.6(4)
C10 B3 B8 B9 -98.0(4)
Cl3 B3 B8 B9 115.2(5)
B2 B3 B8 B9 -138.3(4)
B4 B3 B8 B9 -37.1(4)
C10 B3 B8 Cl8 151.0(4)
Cl3 B3 B8 Cl8 4.2(7)
B9 B3 B8 Cl8 -111.0(5)
B2 B3 B8 Cl8 110.7(5)
B4 B3 B8 Cl8 -148.1(4)
C10 B3 B8 B2 40.3(4)
Cl3 B3 B8 B2 -106.5(5)
B9 B3 B8 B2 138.3(4)
B4 B3 B8 B2 101.2(4)
C10 B3 B8 B11 -60.4(5)
Cl3 B3 B8 B11 152.7(4)
B9 B3 B8 B11 37.5(4)
B2 B3 B8 B11 -100.7(4)
B4 B3 B8 B11 0.5(5)
C10 B3 B8 B7 3.2(5)
Cl3 B3 B8 B7 -143.6(4)
B9 B3 B8 B7 101.2(4)
B2 B3 B8 B7 -37.1(4)
B4 B3 B8 B7 64.1(5)
C10 B2 B8 B9 -3.1(5)
Cl2 B2 B8 B9 144.6(4)
B3 B2 B8 B9 37.2(4)
B1 B2 B8 B9 -64.0(5)
B7 B2 B8 B9 -101.4(4)
C10 B2 B8 Cl8 -149.8(4)
Cl2 B2 B8 Cl8 -2.0(7)
B3 B2 B8 Cl8 -109.5(5)
B1 B2 B8 Cl8 149.3(4)
B7 B2 B8 Cl8 111.9(5)
C10 B2 B8 B3 -40.2(4)
Cl2 B2 B8 B3 107.5(5)
B1 B2 B8 B3 -101.1(5)
B7 B2 B8 B3 -138.5(4)
C10 B2 B8 B11 60.0(5)
Cl2 B2 B8 B11 -152.3(4)
B3 B2 B8 B11 100.3(5)
B1 B2 B8 B11 -0.9(6)
B7 B2 B8 B11 -38.3(4)
C10 B2 B8 B7 98.3(4)
Cl2 B2 B8 B7 -114.0(5)
B3 B2 B8 B7 138.5(4)
B1 B2 B8 B7 37.4(4)
Cl7 B7 B8 B9 -150.6(4)
B1 B7 B8 B9 62.4(5)
B6 B7 B8 B9 -0.2(5)
B2 B7 B8 B9 100.3(4)
B11 B7 B8 B9 -36.9(4)
Cl7 B7 B8 Cl8 -1.0(6)
B1 B7 B8 Cl8 -147.9(4)
B6 B7 B8 Cl8 149.5(4)
B2 B7 B8 Cl8 -110.1(5)
B11 B7 B8 Cl8 112.7(5)
Cl7 B7 B8 B3 146.1(4)
B1 B7 B8 B3 -0.9(5)
B6 B7 B8 B3 -63.5(5)
B2 B7 B8 B3 37.0(4)
B11 B7 B8 B3 -100.2(5)
Cl7 B7 B8 B2 109.1(5)
B1 B7 B8 B2 -37.9(4)
B6 B7 B8 B2 -100.5(4)
B11 B7 B8 B2 -137.2(4)
Cl7 B7 B8 B11 -113.7(5)
B1 B7 B8 B11 99.3(4)
B6 B7 B8 B11 36.7(4)
B2 B7 B8 B11 137.2(4)
Cl8 B8 B9 B3 109.4(4)
B2 B8 B9 B3 -37.1(4)
B11 B8 B9 B3 -137.7(4)
B7 B8 B9 B3 -100.6(4)
Cl8 B8 B9 B4 147.1(4)
B3 B8 B9 B4 37.7(4)
B2 B8 B9 B4 0.5(6)
B11 B8 B9 B4 -100.0(5)
B7 B8 B9 B4 -62.9(5)
Cl8 B8 B9 B11 -112.8(5)
B3 B8 B9 B11 137.7(4)
B2 B8 B9 B11 100.6(4)
B7 B8 B9 B11 37.1(4)
Cl8 B8 B9 Cl9 -1.3(7)
B3 B8 B9 Cl9 -110.7(5)
B2 B8 B9 Cl9 -147.8(4)
B11 B8 B9 Cl9 111.6(5)
B7 B8 B9 Cl9 148.7(4)
Cl8 B8 B9 B10 -150.2(4)
B3 B8 B9 B10 100.3(4)
B2 B8 B9 B10 63.2(5)
B11 B8 B9 B10 -37.4(4)
B7 B8 B9 B10 -0.3(5)
C10 B3 B9 B8 98.8(4)
Cl3 B3 B9 B8 -113.5(5)
B2 B3 B9 B8 37.4(4)
B4 B3 B9 B8 138.4(4)
C10 B3 B9 B4 -39.6(4)
Cl3 B3 B9 B4 108.1(5)
B2 B3 B9 B4 -100.9(4)
B8 B3 B9 B4 -138.4(4)
C10 B3 B9 B11 60.6(5)
Cl3 B3 B9 B11 -151.7(4)
B2 B3 B9 B11 -0.8(5)
B8 B3 B9 B11 -38.2(4)
B4 B3 B9 B11 100.2(5)
C10 B3 B9 Cl9 -149.5(4)
Cl3 B3 B9 Cl9 -1.8(7)
B2 B3 B9 Cl9 149.2(4)
B8 B3 B9 Cl9 111.7(5)
B4 B3 B9 Cl9 -109.9(5)
C10 B3 B9 B10 -2.9(6)
Cl3 B3 B9 B10 144.8(4)
B2 B3 B9 B10 -64.3(5)
B8 B3 B9 B10 -101.7(5)
B4 B3 B9 B10 36.7(4)
C10 B4 B9 B8 2.2(6)
B10 B4 B9 B8 100.8(5)
Cl4 B4 B9 B8 -145.0(4)
B3 B4 B9 B8 -37.6(4)
B5 B4 B9 B8 63.0(5)
C10 B4 B9 B3 39.8(4)
B10 B4 B9 B3 138.4(5)
Cl4 B4 B9 B3 -107.4(5)
B5 B4 B9 B3 100.5(4)
C10 B4 B9 B11 -62.0(5)
B10 B4 B9 B11 36.7(4)
Cl4 B4 B9 B11 150.9(4)
B3 B4 B9 B11 -101.8(5)
B5 B4 B9 B11 -1.2(6)
C10 B4 B9 Cl9 151.2(4)
B10 B4 B9 Cl9 -110.2(5)
Cl4 B4 B9 Cl9 4.0(7)
B3 B4 B9 Cl9 111.4(5)
B5 B4 B9 Cl9 -148.1(4)
C10 B4 B9 B10 -98.6(4)
Cl4 B4 B9 B10 114.2(5)
B3 B4 B9 B10 -138.4(5)
B5 B4 B9 B10 -37.9(4)
C10 B4 B10 B5 -38.6(4)
Cl4 B4 B10 B5 107.8(5)
B9 B4 B10 B5 -137.3(4)
B3 B4 B10 B5 -100.0(4)
C10 B4 B10 Cl10 -150.3(4)
Cl4 B4 B10 Cl10 -3.9(7)
B9 B4 B10 Cl10 111.0(5)
B3 B4 B10 Cl10 148.3(4)
B5 B4 B10 Cl10 -111.7(5)
C10 B4 B10 B11 62.4(5)
Cl4 B4 B10 B11 -151.2(4)
B9 B4 B10 B11 -36.3(4)
B3 B4 B10 B11 1.0(6)
B5 B4 B10 B11 101.0(5)
C10 B4 B10 B6 -0.8(5)
Cl4 B4 B10 B6 145.6(4)
B9 B4 B10 B6 -99.5(5)
B3 B4 B10 B6 -62.2(5)
B5 B4 B10 B6 37.8(4)
C10 B4 B10 B9 98.7(4)
Cl4 B4 B10 B9 -114.9(5)
B3 B4 B10 B9 37.3(4)
B5 B4 B10 B9 137.3(4)
C10 B5 B10 B4 38.6(4)
Cl5 B5 B10 B4 -106.5(6)
B6 B5 B10 B4 137.7(4)
B1 B5 B10 B4 100.0(5)
C10 B5 B10 Cl10 149.2(4)
Cl5 B5 B10 Cl10 4.0(8)
B6 B5 B10 Cl10 -111.8(5)
B1 B5 B10 Cl10 -149.4(4)
B4 B5 B10 Cl10 110.6(5)
C10 B5 B10 B11 -62.1(5)
Cl5 B5 B10 B11 152.8(5)
B6 B5 B10 B11 37.0(4)
B1 B5 B10 B11 -0.7(6)
B4 B5 B10 B11 -100.7(5)
C10 B5 B10 B6 -99.0(4)
Cl5 B5 B10 B6 115.8(6)
B1 B5 B10 B6 -37.6(4)
B4 B5 B10 B6 -137.7(4)
C10 B5 B10 B9 0.5(6)
Cl5 B5 B10 B9 -144.6(5)
B6 B5 B10 B9 99.6(5)
B1 B5 B10 B9 61.9(6)
B4 B5 B10 B9 -38.1(4)
B5 B6 B10 B4 -38.6(4)
B1 B6 B10 B4 -0.9(5)
Cl6 B6 B10 B4 -148.6(4)
B11 B6 B10 B4 99.8(5)
B7 B6 B10 B4 62.3(5)
B1 B6 B10 B5 37.7(4)
Cl6 B6 B10 B5 -110.0(5)
B11 B6 B10 B5 138.4(4)
B7 B6 B10 B5 100.9(4)
B5 B6 B10 Cl10 110.3(5)
B1 B6 B10 Cl10 148.0(4)
Cl6 B6 B10 Cl10 0.3(7)
B11 B6 B10 Cl10 -111.3(5)
B7 B6 B10 Cl10 -148.8(4)
B5 B6 B10 B11 -138.4(4)
B1 B6 B10 B11 -100.7(4)
Cl6 B6 B10 B11 111.6(5)
B7 B6 B10 B11 -37.5(4)
B5 B6 B10 B9 -101.6(5)
B1 B6 B10 B9 -63.9(5)
Cl6 B6 B10 B9 148.4(4)
B11 B6 B10 B9 36.8(4)
B7 B6 B10 B9 -0.7(5)
B8 B9 B10 B4 -101.2(4)
B3 B9 B10 B4 -37.4(4)
B11 B9 B10 B4 -138.9(4)
Cl9 B9 B10 B4 109.4(5)
B8 B9 B10 B5 -62.4(5)
B3 B9 B10 B5 1.5(6)
B4 B9 B10 B5 38.9(4)
B11 B9 B10 B5 -100.0(5)
Cl9 B9 B10 B5 148.3(4)
B8 B9 B10 Cl10 149.0(4)
B3 B9 B10 Cl10 -147.1(4)
B4 B9 B10 Cl10 -109.7(5)
B11 B9 B10 Cl10 111.4(5)
Cl9 B9 B10 Cl10 -0.4(7)
B8 B9 B10 B11 37.7(4)
B3 B9 B10 B11 101.5(5)
B4 B9 B10 B11 138.9(4)
Cl9 B9 B10 B11 -111.7(5)
B8 B9 B10 B6 0.6(5)
B3 B9 B10 B6 64.5(5)
B4 B9 B10 B6 101.8(4)
B11 B9 B10 B6 -37.1(4)
Cl9 B9 B10 B6 -148.8(4)
B8 B9 B11 Cl11 109.4(5)
B3 B9 B11 Cl11 147.4(4)
B4 B9 B11 Cl11 -148.5(4)
Cl9 B9 B11 Cl11 -2.3(7)
B10 B9 B11 Cl11 -112.3(5)
B8 B9 B11 B6 -100.7(4)
B3 B9 B11 B6 -62.6(5)
B4 B9 B11 B6 1.4(6)
Cl9 B9 B11 B6 147.7(4)
B10 B9 B11 B6 37.6(4)
B3 B9 B11 B8 38.1(4)
B4 B9 B11 B8 102.1(4)
Cl9 B9 B11 B8 -111.6(5)
B10 B9 B11 B8 138.4(4)
B8 B9 B11 B10 -138.4(4)
B3 B9 B11 B10 -100.3(4)
B4 B9 B11 B10 -36.2(4)
Cl9 B9 B11 B10 110.0(5)
B8 B9 B11 B7 -37.1(4)
B3 B9 B11 B7 0.9(6)
B4 B9 B11 B7 65.0(5)
Cl9 B9 B11 B7 -148.8(4)
B10 B9 B11 B7 101.2(4)
B5 B6 B11 Cl11 149.2(4)
B1 B6 B11 Cl11 -147.0(4)
Cl6 B6 B11 Cl11 1.6(7)
B10 B6 B11 Cl11 112.4(5)
B7 B6 B11 Cl11 -109.0(5)
B5 B6 B11 B9 -1.1(5)
B1 B6 B11 B9 62.7(5)
Cl6 B6 B11 B9 -148.7(4)
B10 B6 B11 B9 -37.9(4)
B7 B6 B11 B9 100.7(5)
B5 B6 B11 B8 -64.3(5)
B1 B6 B11 B8 -0.5(6)
Cl6 B6 B11 B8 148.1(4)
B10 B6 B11 B8 -101.1(4)
B7 B6 B11 B8 37.4(4)
B5 B6 B11 B10 36.8(4)
B1 B6 B11 B10 100.6(5)
Cl6 B6 B11 B10 -110.8(5)
B7 B6 B11 B10 138.6(4)
B5 B6 B11 B7 -101.8(4)
B1 B6 B11 B7 -38.0(4)
Cl6 B6 B11 B7 110.7(5)
B10 B6 B11 B7 -138.6(4)
B9 B8 B11 Cl11 -111.9(5)
Cl8 B8 B11 Cl11 -1.9(7)
B3 B8 B11 Cl11 -149.5(4)
B2 B8 B11 Cl11 147.5(4)
B7 B8 B11 Cl11 109.4(5)
Cl8 B8 B11 B9 110.0(5)
B3 B8 B11 B9 -37.6(4)
B2 B8 B11 B9 -100.6(4)
B7 B8 B11 B9 -138.7(4)
B9 B8 B11 B6 101.5(4)
Cl8 B8 B11 B6 -148.6(4)
B3 B8 B11 B6 63.9(5)
B2 B8 B11 B6 0.9(5)
B7 B8 B11 B6 -37.3(4)
B9 B8 B11 B10 37.7(4)
Cl8 B8 B11 B10 147.6(4)
B3 B8 B11 B10 0.1(5)
B2 B8 B11 B10 -62.9(5)
B7 B8 B11 B10 -101.0(4)
B9 B8 B11 B7 138.7(4)
Cl8 B8 B11 B7 -111.3(5)
B3 B8 B11 B7 101.2(4)
B2 B8 B11 B7 38.2(4)
B4 B10 B11 Cl11 148.2(4)
B5 B10 B11 Cl11 -147.1(4)
Cl10 B10 B11 Cl11 1.4(7)
B6 B10 B11 Cl11 -110.1(5)
B9 B10 B11 Cl11 111.7(5)
B4 B10 B11 B9 36.5(4)
B5 B10 B11 B9 101.3(5)
Cl10 B10 B11 B9 -110.3(5)
B6 B10 B11 B9 138.2(4)
B4 B10 B11 B6 -101.7(4)
B5 B10 B11 B6 -37.0(4)
Cl10 B10 B11 B6 111.5(5)
B9 B10 B11 B6 -138.2(4)
B4 B10 B11 B8 -0.7(5)
B5 B10 B11 B8 64.1(5)
Cl10 B10 B11 B8 -147.4(4)
B6 B10 B11 B8 101.0(4)
B9 B10 B11 B8 -37.2(4)
B4 B10 B11 B7 -64.6(5)
B5 B10 B11 B7 0.1(6)
Cl10 B10 B11 B7 148.6(4)
B6 B10 B11 B7 37.1(4)
B9 B10 B11 B7 -101.1(4)
Cl7 B7 B11 Cl11 -1.2(7)
B1 B7 B11 Cl11 148.7(4)
B6 B7 B11 Cl11 111.0(5)
B2 B7 B11 Cl11 -148.1(4)
B8 B7 B11 Cl11 -110.6(5)
Cl7 B7 B11 B9 146.2(4)
B1 B7 B11 B9 -63.9(5)
B6 B7 B11 B9 -101.6(5)
B2 B7 B11 B9 -0.7(5)
B8 B7 B11 B9 36.8(4)
Cl7 B7 B11 B6 -112.3(5)
B1 B7 B11 B6 37.6(4)
B2 B7 B11 B6 100.8(4)
B8 B7 B11 B6 138.4(4)
Cl7 B7 B11 B8 109.4(5)
B1 B7 B11 B8 -100.8(4)
B6 B7 B11 B8 -138.4(4)
B2 B7 B11 B8 -37.5(4)
Cl7 B7 B11 B10 -149.5(4)
B1 B7 B11 B10 0.4(5)
B6 B7 B11 B10 -37.2(4)
B2 B7 B11 B10 63.6(5)
B8 B7 B11 B10 101.2(4)
